data_7105927
loop_
_publ_author_name
'Timothy Schmeier'
'Nilay Hazari'
'Christopher Incarvito'
'Jevgenij Raskatov'

_publ_section_title
;
 Exploring the Reactions of CO2 with PCP Supported Nickel Complexes
;
_journal_name_full Chem.Commun.
_journal_page_first 1824
_journal_paper_doi 10.1039/c0cc03898a
_journal_volume 47
_journal_year 2011
_chemical_absolute_configuration ad
_chemical_formula_moiety 'C25 H46 Ni P2 '
_chemical_formula_sum 'C25 H46 Ni P2'
_chemical_formula_weight 467.29
_space_group_IT_number 19
_symmetry_cell_setting orthorhombic
_symmetry_Int_Tables_number 19
_symmetry_space_group_name_Hall 'P 2ac 2ab'
_symmetry_space_group_name_H-M 'P 21 21 21'
_cell_angle_alpha 90.0000
_cell_angle_beta 90.0000
_cell_angle_gamma 90.0000
_cell_formula_units_Z 4
_cell_length_a 12.7233(11)
_cell_length_b 13.8280(13)
_cell_length_c 14.6781(13)
_cell_measurement_reflns_used 16886
_cell_measurement_temperature 223.1
_cell_measurement_theta_max 27.8
_cell_measurement_theta_min 3.2
_cell_volume 2582.4(4)
_computing_cell_refinement PROCESS-AUTO
_computing_data_collection PROCESS-AUTO
_computing_data_reduction CrystalStructure
_computing_publication_material 'CrystalStructure 3.8'
_computing_structure_refinement SHELXL
_computing_structure_solution SHELXS97
_diffrn_detector_area_resol_mean 6.85
_diffrn_measured_fraction_theta_full 0.996
_diffrn_measured_fraction_theta_max 0.996
_diffrn_measurement_device_type 'Rigaku SCXmini'
_diffrn_measurement_method \w
_diffrn_radiation_type 'Mo K\a'
_diffrn_radiation_wavelength 0.71075
_diffrn_reflns_av_R_equivalents 0.043
_diffrn_reflns_limit_h_max 16
_diffrn_reflns_limit_h_min -16
_diffrn_reflns_limit_k_max 17
_diffrn_reflns_limit_k_min -17
_diffrn_reflns_limit_l_max 19
_diffrn_reflns_limit_l_min -18
_diffrn_reflns_number 18218
_diffrn_reflns_theta_full 27.48
_diffrn_reflns_theta_max 27.48
_exptl_absorpt_coefficient_mu 0.884
_exptl_absorpt_correction_T_max 0.876
_exptl_absorpt_correction_T_min 0.726
_exptl_absorpt_correction_type multi-scan
_exptl_absorpt_process_details 'Jacobson, R. (1998) Private communication'
_exptl_crystal_colour yellow
_exptl_crystal_density_diffrn 1.202
_exptl_crystal_density_method 'not measured'
_exptl_crystal_description block
_exptl_crystal_F_000 1016.00
_exptl_crystal_size_max 0.18
_exptl_crystal_size_mid 0.15
_exptl_crystal_size_min 0.15
_refine_diff_density_max 0.37
_refine_diff_density_min -0.27
_refine_ls_abs_structure_details 'Flack, H. D. (1983), Acta Cryst. A39, 876-881. 2590 Friedel Pairs'
_refine_ls_abs_structure_Flack 0.024(18)
_refine_ls_extinction_method none
_refine_ls_goodness_of_fit_ref 1.033
_refine_ls_hydrogen_treatment refall
_refine_ls_number_parameters 254
_refine_ls_number_reflns 5894
_refine_ls_R_factor_gt 0.0522
_refine_ls_shift/su_max 0.0010
_refine_ls_structure_factor_coef Fsqd
_refine_ls_weighting_details 'w = 1/[\s^2^(Fo^2^)+(0.0592P)^2^+1.3397P] where P=(Fo^2^+2Fc^2^)/3'
_refine_ls_weighting_scheme calc
_refine_ls_wR_factor_ref 0.1224
_reflns_number_gt 4917
_reflns_number_total 5894
_reflns_threshold_expression F^2^>2.0\s(F^2^)
_cod_data_source_file C0CC03898A.TXT
_cod_data_source_block '_Compound2'
_cod_original_formula_sum 'C25 H46 Ni P2 '
_cod_database_code 7105927

loop_
_symmetry_equiv_pos_site_id
_symmetry_equiv_pos_as_xyz
1 +X,+Y,+Z
2 1/2+X,1/2-Y,-Z
3 -X,1/2+Y,1/2-Z
4 1/2-X,-Y,1/2+Z

loop_
_atom_site_label
_atom_site_type_symbol
_atom_site_fract_x
_atom_site_fract_y
_atom_site_fract_z
_atom_site_U_iso_or_equiv
_atom_site_adp_type
_atom_site_occupancy
_atom_site_symmetry_multiplicity
_atom_site_calc_flag
_atom_site_refinement_flags
_atom_site_disorder_assembly
_atom_site_disorder_group
Ni(1) Ni 0.61497(3) 0.50018(3) 0.18646(3) 0.02623(12) Uani 1.00 1 d . . .
P(1) P 0.44595(7) 0.51576(6) 0.17955(6) 0.0268(2) Uani 1.00 1 d . . .
P(2) P 0.78424(6) 0.50529(7) 0.17156(6) 0.02675(18) Uani 1.00 1 d . . .
C(1) C 0.6131(3) 0.3947(3) 0.2823(3) 0.0432(10) Uani 1.00 1 d . . .
C(2) C 0.3640(2) 0.5252(3) 0.2853(2) 0.0399(9) Uani 1.00 1 d . . .
C(3) C 0.4312(4) 0.5836(4) 0.3501(3) 0.0689(15) Uani 1.00 1 d . . .
C(4) C 0.3369(3) 0.4283(3) 0.3275(3) 0.0570(12) Uani 1.00 1 d . . .
C(5) C 0.2612(3) 0.5799(3) 0.2682(3) 0.0602(14) Uani 1.00 1 d . . .
C(6) C 0.3867(3) 0.4288(2) 0.0963(2) 0.0406(9) Uani 1.00 1 d . . .
C(7) C 0.4180(4) 0.3261(3) 0.1238(3) 0.0574(13) Uani 1.00 1 d . . .
C(8) C 0.2695(3) 0.4351(4) 0.0872(3) 0.0621(14) Uani 1.00 1 d . . .
C(9) C 0.4354(4) 0.4502(4) 0.0040(3) 0.0607(13) Uani 1.00 1 d . . .
C(10) C 0.4267(3) 0.6336(2) 0.1261(3) 0.0424(10) Uani 1.00 1 d . . .
C(11) C 0.5274(3) 0.6574(2) 0.0768(2) 0.0358(9) Uani 1.00 1 d . . .
C(12) C 0.6153(3) 0.6027(2) 0.0962(2) 0.0300(7) Uani 1.00 1 d . . .
C(13) C 0.7063(2) 0.6272(2) 0.0478(2) 0.0289(7) Uani 1.00 1 d . . .
C(14) C 0.7081(3) 0.7016(2) -0.0150(2) 0.0393(9) Uani 1.00 1 d . . .
C(15) C 0.6193(3) 0.7545(3) -0.0306(2) 0.0484(10) Uani 1.00 1 d . . .
C(16) C 0.5280(3) 0.7323(3) 0.0149(3) 0.0483(11) Uani 1.00 1 d . . .
C(17) C 0.8042(3) 0.5664(2) 0.0630(2) 0.0370(9) Uani 1.00 1 d . . .
C(18) C 0.8611(3) 0.3913(2) 0.1556(3) 0.0441(10) Uani 1.00 1 d . . .
C(19) C 0.7889(4) 0.3273(3) 0.0976(3) 0.0666(15) Uani 1.00 1 d . . .
C(20) C 0.9642(4) 0.4063(4) 0.1035(4) 0.0783(19) Uani 1.00 1 d . . .
C(21) C 0.8851(3) 0.3418(3) 0.2452(3) 0.0579(12) Uani 1.00 1 d . . .
C(22) C 0.8468(3) 0.5860(3) 0.2579(2) 0.0416(9) Uani 1.00 1 d . . .
C(23) C 0.8069(4) 0.6871(3) 0.2408(3) 0.0585(13) Uani 1.00 1 d . . .
C(24) C 0.9668(3) 0.5880(4) 0.2533(4) 0.0613(14) Uani 1.00 1 d . . .
C(25) C 0.8136(4) 0.5540(4) 0.3531(3) 0.0589(13) Uani 1.00 1 d . . .
H(1) H 0.6155 0.4238 0.3424 0.052 Uiso 1.00 1 c R . .
H(2) H 0.6737 0.3530 0.2742 0.052 Uiso 1.00 1 c R . .
H(3) H 0.5493 0.3569 0.2762 0.052 Uiso 1.00 1 c R . .
H(4) H 0.4758 0.5404 0.3850 0.083 Uiso 1.00 1 c R . .
H(5) H 0.3863 0.6198 0.3912 0.083 Uiso 1.00 1 c R . .
H(6) H 0.4748 0.6281 0.3156 0.083 Uiso 1.00 1 c R . .
H(7) H 0.2714 0.4048 0.3018 0.068 Uiso 1.00 1 c R . .
H(8) H 0.3292 0.4357 0.3928 0.068 Uiso 1.00 1 c R . .
H(9) H 0.3926 0.3824 0.3147 0.068 Uiso 1.00 1 c R . .
H(10) H 0.2717 0.6482 0.2802 0.072 Uiso 1.00 1 c R . .
H(11) H 0.2069 0.5550 0.3082 0.072 Uiso 1.00 1 c R . .
H(12) H 0.2399 0.5711 0.2053 0.072 Uiso 1.00 1 c R . .
H(13) H 0.4833 0.3088 0.0938 0.069 Uiso 1.00 1 c R . .
H(14) H 0.3632 0.2813 0.1056 0.069 Uiso 1.00 1 c R . .
H(15) H 0.4274 0.3231 0.1893 0.069 Uiso 1.00 1 c R . .
H(16) H 0.2367 0.3922 0.1310 0.075 Uiso 1.00 1 c R . .
H(17) H 0.2490 0.4162 0.0261 0.075 Uiso 1.00 1 c R . .
H(18) H 0.2469 0.5010 0.0985 0.075 Uiso 1.00 1 c R . .
H(19) H 0.3932 0.4982 -0.0276 0.073 Uiso 1.00 1 c R . .
H(20) H 0.4379 0.3914 -0.0319 0.073 Uiso 1.00 1 c R . .
H(21) H 0.5061 0.4749 0.0124 0.073 Uiso 1.00 1 c R . .
H(22) H 0.3678 0.6312 0.0831 0.051 Uiso 1.00 1 c R . .
H(23) H 0.4115 0.6828 0.1723 0.051 Uiso 1.00 1 c R . .
H(24) H 0.7703 0.7158 -0.0469 0.047 Uiso 1.00 1 c R . .
H(25) H 0.6206 0.8060 -0.0725 0.058 Uiso 1.00 1 c R . .
H(26) H 0.4664 0.7680 0.0039 0.058 Uiso 1.00 1 c R . .
H(27) H 0.8669 0.6076 0.0653 0.044 Uiso 1.00 1 c R . .
H(28) H 0.8129 0.5192 0.0137 0.044 Uiso 1.00 1 c R . .
H(29) H 0.7451 0.2882 0.1372 0.080 Uiso 1.00 1 c R . .
H(30) H 0.8313 0.2854 0.0593 0.080 Uiso 1.00 1 c R . .
H(31) H 0.7447 0.3677 0.0595 0.080 Uiso 1.00 1 c R . .
H(32) H 0.9516 0.3986 0.0388 0.094 Uiso 1.00 1 c R . .
H(33) H 1.0154 0.3589 0.1235 0.094 Uiso 1.00 1 c R . .
H(34) H 0.9907 0.4709 0.1154 0.094 Uiso 1.00 1 c R . .
H(35) H 0.9514 0.3657 0.2689 0.070 Uiso 1.00 1 c R . .
H(36) H 0.8899 0.2726 0.2356 0.070 Uiso 1.00 1 c R . .
H(37) H 0.8295 0.3555 0.2885 0.070 Uiso 1.00 1 c R . .
H(38) H 0.8531 0.7197 0.1982 0.070 Uiso 1.00 1 c R . .
H(39) H 0.8054 0.7227 0.2978 0.070 Uiso 1.00 1 c R . .
H(40) H 0.7365 0.6841 0.2156 0.070 Uiso 1.00 1 c R . .
H(41) H 0.9951 0.5372 0.2917 0.074 Uiso 1.00 1 c R . .
H(42) H 0.9921 0.6502 0.2743 0.074 Uiso 1.00 1 c R . .
H(43) H 0.9892 0.5777 0.1908 0.074 Uiso 1.00 1 c R . .
H(44) H 0.7500 0.5879 0.3707 0.071 Uiso 1.00 1 c R . .
H(45) H 0.8692 0.5688 0.3962 0.071 Uiso 1.00 1 c R . .
H(46) H 0.8004 0.4849 0.3531 0.071 Uiso 1.00 1 c R . .

loop_
_atom_site_aniso_label
_atom_site_aniso_U_11
_atom_site_aniso_U_22
_atom_site_aniso_U_33
_atom_site_aniso_U_12
_atom_site_aniso_U_13
_atom_site_aniso_U_23
Ni(1) 0.0218(2) 0.0270(2) 0.0300(2) -0.0005(2) 0.00019(18) 0.0072(2)
P(1) 0.0224(4) 0.0268(4) 0.0311(4) 0.0006(3) 0.0018(3) 0.0010(4)
P(2) 0.0226(4) 0.0282(4) 0.0295(4) 0.0023(4) 0.0017(3) 0.0044(4)
C(1) 0.0178(16) 0.052(2) 0.060(2) 0.0003(19) -0.000(2) 0.0239(19)
C(2) 0.031(2) 0.051(2) 0.0379(19) -0.0012(16) 0.0102(16) -0.0047(17)
C(3) 0.071(3) 0.093(4) 0.042(2) -0.010(3) 0.011(2) -0.022(2)
C(4) 0.052(2) 0.068(3) 0.051(2) -0.004(2) 0.020(2) 0.010(2)
C(5) 0.041(2) 0.069(3) 0.070(3) 0.015(2) 0.028(2) -0.007(2)
C(6) 0.039(2) 0.044(2) 0.040(2) -0.010(2) -0.004(2) -0.0106(17)
C(7) 0.058(3) 0.046(2) 0.069(3) -0.005(2) -0.001(2) -0.012(2)
C(8) 0.034(2) 0.091(4) 0.062(3) -0.012(2) -0.005(2) -0.014(2)
C(9) 0.058(3) 0.086(3) 0.038(2) -0.014(2) -0.003(2) -0.016(2)
C(10) 0.034(2) 0.038(2) 0.056(2) 0.0110(17) 0.009(2) 0.0129(19)
C(11) 0.035(2) 0.0304(19) 0.042(2) 0.0009(15) 0.0009(18) 0.0067(17)
C(12) 0.0326(18) 0.0256(16) 0.0318(17) -0.0015(17) -0.0022(18) 0.0080(13)
C(13) 0.0289(19) 0.0306(18) 0.0271(18) -0.0019(15) -0.0031(15) 0.0063(15)
C(14) 0.042(2) 0.042(2) 0.034(2) -0.0084(19) 0.0036(18) 0.0108(17)
C(15) 0.055(2) 0.042(2) 0.049(2) 0.003(2) 0.005(2) 0.0196(19)
C(16) 0.046(2) 0.041(2) 0.057(2) 0.0080(19) -0.003(2) 0.023(2)
C(17) 0.031(2) 0.042(2) 0.037(2) -0.0013(17) 0.0103(17) 0.0099(17)
C(18) 0.045(2) 0.035(2) 0.052(2) 0.0162(18) 0.010(2) 0.0046(18)
C(19) 0.099(4) 0.042(2) 0.059(3) 0.014(2) -0.001(3) -0.010(2)
C(20) 0.072(3) 0.080(3) 0.084(4) 0.040(3) 0.038(3) 0.004(3)
C(21) 0.050(2) 0.051(2) 0.073(3) 0.019(2) 0.004(2) 0.017(2)
C(22) 0.040(2) 0.044(2) 0.041(2) -0.0116(18) -0.0059(19) -0.0049(18)
C(23) 0.071(3) 0.038(2) 0.066(3) -0.006(2) -0.014(2) -0.017(2)
C(24) 0.032(2) 0.068(3) 0.084(3) -0.013(2) -0.012(2) 0.001(2)
C(25) 0.059(3) 0.077(3) 0.040(2) -0.017(2) -0.008(2) -0.009(2)

loop_
_atom_type_symbol
_atom_type_description
_atom_type_scat_dispersion_real
_atom_type_scat_dispersion_imag
_atom_type_scat_source
Ni Ni 0.339 1.112
;
International Tables for Crystallography
(1992, Vol. C, Tables 4.2.6.8 and 6.1.1.4)
;
C C 0.003 0.002
;
International Tables for Crystallography
(1992, Vol. C, Tables 4.2.6.8 and 6.1.1.4)
;
H H 0.000 0.000
;
International Tables for Crystallography
(1992, Vol. C, Table 6.1.1.4)
;
P P 0.102 0.094
;
International Tables for Crystallography
(1992, Vol. C, Tables 4.2.6.8 and 6.1.1.4)
;

loop_
_geom_angle_atom_site_label_1
_geom_angle_atom_site_label_2
_geom_angle_atom_site_label_3
_geom_angle
_geom_angle_publ_flag
_geom_angle_site_symmetry_1
_geom_angle_site_symmetry_2
_geom_angle_site_symmetry_3
P(1) Ni(1) P(2) 168.62(4) yes . . .
P(1) Ni(1) C(1) 95.32(11) yes . . .
P(1) Ni(1) C(12) 84.12(12) yes . . .
P(2) Ni(1) C(1) 96.03(11) yes . . .
P(2) Ni(1) C(12) 84.54(12) yes . . .
C(1) Ni(1) C(12) 178.96(15) yes . . .
Ni(1) P(1) C(2) 121.38(12) yes . . .
Ni(1) P(1) C(6) 111.52(14) yes . . .
Ni(1) P(1) C(10) 104.03(14) yes . . .
C(2) P(1) C(6) 111.18(18) yes . . .
C(2) P(1) C(10) 102.69(19) yes . . .
C(6) P(1) C(10) 103.78(19) yes . . .
Ni(1) P(2) C(17) 104.02(13) yes . . .
Ni(1) P(2) C(18) 120.36(13) yes . . .
Ni(1) P(2) C(22) 112.02(13) yes . . .
C(17) P(2) C(18) 102.03(18) yes . . .
C(17) P(2) C(22) 104.86(18) yes . . .
C(18) P(2) C(22) 111.48(18) yes . . .
P(1) C(2) C(3) 104.1(2) yes . . .
P(1) C(2) C(4) 113.8(3) yes . . .
P(1) C(2) C(5) 111.9(3) yes . . .
C(3) C(2) C(4) 110.2(3) yes . . .
C(3) C(2) C(5) 108.8(3) yes . . .
C(4) C(2) C(5) 108.0(3) yes . . .
P(1) C(6) C(7) 108.6(3) yes . . .
P(1) C(6) C(8) 114.9(3) yes . . .
P(1) C(6) C(9) 107.0(3) yes . . .
C(7) C(6) C(8) 109.6(3) yes . . .
C(7) C(6) C(9) 108.1(3) yes . . .
C(8) C(6) C(9) 108.4(3) yes . . .
P(1) C(10) C(11) 106.7(2) yes . . .
C(10) C(11) C(12) 118.1(3) yes . . .
C(10) C(11) C(16) 119.0(3) yes . . .
C(12) C(11) C(16) 122.9(3) yes . . .
Ni(1) C(12) C(11) 122.6(2) yes . . .
Ni(1) C(12) C(13) 121.7(2) yes . . .
C(11) C(12) C(13) 115.7(3) yes . . .
C(12) C(13) C(14) 122.2(3) yes . . .
C(12) C(13) C(17) 118.1(3) yes . . .
C(14) C(13) C(17) 119.7(3) yes . . .
C(13) C(14) C(15) 119.8(3) yes . . .
C(14) C(15) C(16) 119.9(4) yes . . .
C(11) C(16) C(15) 119.5(4) yes . . .
P(2) C(17) C(13) 105.7(2) yes . . .
P(2) C(18) C(19) 104.1(3) yes . . .
P(2) C(18) C(20) 113.4(3) yes . . .
P(2) C(18) C(21) 112.2(3) yes . . .
C(19) C(18) C(20) 108.3(4) yes . . .
C(19) C(18) C(21) 110.0(3) yes . . .
C(20) C(18) C(21) 108.8(3) yes . . .
P(2) C(22) C(23) 107.4(3) yes . . .
P(2) C(22) C(24) 114.0(3) yes . . .
P(2) C(22) C(25) 109.3(3) yes . . .
C(23) C(22) C(24) 108.2(3) yes . . .
C(23) C(22) C(25) 109.1(3) yes . . .
C(24) C(22) C(25) 108.8(3) yes . . .
Ni(1) C(1) H(1) 109.5 no . . .
Ni(1) C(1) H(2) 109.5 no . . .
Ni(1) C(1) H(3) 109.5 no . . .
H(1) C(1) H(2) 109.5 no . . .
H(1) C(1) H(3) 109.5 no . . .
H(2) C(1) H(3) 109.5 no . . .
C(2) C(3) H(4) 109.5 no . . .
C(2) C(3) H(5) 109.5 no . . .
C(2) C(3) H(6) 109.5 no . . .
H(4) C(3) H(5) 109.5 no . . .
H(4) C(3) H(6) 109.5 no . . .
H(5) C(3) H(6) 109.5 no . . .
C(2) C(4) H(7) 109.5 no . . .
C(2) C(4) H(8) 109.5 no . . .
C(2) C(4) H(9) 109.5 no . . .
H(7) C(4) H(8) 109.5 no . . .
H(7) C(4) H(9) 109.5 no . . .
H(8) C(4) H(9) 109.5 no . . .
C(2) C(5) H(10) 109.5 no . . .
C(2) C(5) H(11) 109.5 no . . .
C(2) C(5) H(12) 109.5 no . . .
H(10) C(5) H(11) 109.5 no . . .
H(10) C(5) H(12) 109.5 no . . .
H(11) C(5) H(12) 109.5 no . . .
C(6) C(7) H(13) 109.5 no . . .
C(6) C(7) H(14) 109.5 no . . .
C(6) C(7) H(15) 109.5 no . . .
H(13) C(7) H(14) 109.5 no . . .
H(13) C(7) H(15) 109.5 no . . .
H(14) C(7) H(15) 109.5 no . . .
C(6) C(8) H(16) 109.5 no . . .
C(6) C(8) H(17) 109.5 no . . .
C(6) C(8) H(18) 109.5 no . . .
H(16) C(8) H(17) 109.5 no . . .
H(16) C(8) H(18) 109.5 no . . .
H(17) C(8) H(18) 109.5 no . . .
C(6) C(9) H(19) 109.5 no . . .
C(6) C(9) H(20) 109.5 no . . .
C(6) C(9) H(21) 109.5 no . . .
H(19) C(9) H(20) 109.5 no . . .
H(19) C(9) H(21) 109.5 no . . .
H(20) C(9) H(21) 109.5 no . . .
P(1) C(10) H(22) 110.4 no . . .
P(1) C(10) H(23) 110.4 no . . .
C(11) C(10) H(22) 110.4 no . . .
C(11) C(10) H(23) 110.4 no . . .
H(22) C(10) H(23) 108.6 no . . .
C(13) C(14) H(24) 120.1 no . . .
C(15) C(14) H(24) 120.1 no . . .
C(14) C(15) H(25) 120.1 no . . .
C(16) C(15) H(25) 120.1 no . . .
C(11) C(16) H(26) 120.2 no . . .
C(15) C(16) H(26) 120.2 no . . .
P(2) C(17) H(27) 110.6 no . . .
P(2) C(17) H(28) 110.6 no . . .
C(13) C(17) H(27) 110.6 no . . .
C(13) C(17) H(28) 110.6 no . . .
H(27) C(17) H(28) 108.8 no . . .
C(18) C(19) H(29) 109.5 no . . .
C(18) C(19) H(30) 109.5 no . . .
C(18) C(19) H(31) 109.5 no . . .
H(29) C(19) H(30) 109.5 no . . .
H(29) C(19) H(31) 109.5 no . . .
H(30) C(19) H(31) 109.5 no . . .
C(18) C(20) H(32) 109.5 no . . .
C(18) C(20) H(33) 109.5 no . . .
C(18) C(20) H(34) 109.5 no . . .
H(32) C(20) H(33) 109.5 no . . .
H(32) C(20) H(34) 109.5 no . . .
H(33) C(20) H(34) 109.5 no . . .
C(18) C(21) H(35) 109.5 no . . .
C(18) C(21) H(36) 109.5 no . . .
C(18) C(21) H(37) 109.5 no . . .
H(35) C(21) H(36) 109.5 no . . .
H(35) C(21) H(37) 109.5 no . . .
H(36) C(21) H(37) 109.5 no . . .
C(22) C(23) H(38) 109.5 no . . .
C(22) C(23) H(39) 109.5 no . . .
C(22) C(23) H(40) 109.5 no . . .
H(38) C(23) H(39) 109.5 no . . .
H(38) C(23) H(40) 109.5 no . . .
H(39) C(23) H(40) 109.5 no . . .
C(22) C(24) H(41) 109.5 no . . .
C(22) C(24) H(42) 109.5 no . . .
C(22) C(24) H(43) 109.5 no . . .
H(41) C(24) H(42) 109.5 no . . .
H(41) C(24) H(43) 109.5 no . . .
H(42) C(24) H(43) 109.5 no . . .
C(22) C(25) H(44) 109.5 no . . .
C(22) C(25) H(45) 109.5 no . . .
C(22) C(25) H(46) 109.5 no . . .
H(44) C(25) H(45) 109.5 no . . .
H(44) C(25) H(46) 109.5 no . . .
H(45) C(25) H(46) 109.5 no . . .

loop_
_geom_bond_atom_site_label_1
_geom_bond_atom_site_label_2
_geom_bond_distance
_geom_bond_publ_flag
_geom_bond_site_symmetry_1
_geom_bond_site_symmetry_2
Ni(1) P(1) 2.1636(9) yes . .
Ni(1) P(2) 2.1659(8) yes . .
Ni(1) C(1) 2.026(4) yes . .
Ni(1) C(12) 1.941(3) yes . .
P(1) C(2) 1.875(3) yes . .
P(1) C(6) 1.873(4) yes . .
P(1) C(10) 1.825(4) yes . .
P(2) C(17) 1.822(4) yes . .
P(2) C(18) 1.869(4) yes . .
P(2) C(22) 1.867(4) yes . .
C(2) C(3) 1.512(6) yes . .
C(2) C(4) 1.516(6) yes . .
C(2) C(5) 1.532(6) yes . .
C(6) C(7) 1.530(6) yes . .
C(6) C(8) 1.500(6) yes . .
C(6) C(9) 1.518(6) yes . .
C(10) C(11) 1.507(5) yes . .
C(11) C(12) 1.380(5) yes . .
C(11) C(16) 1.378(6) yes . .
C(12) C(13) 1.399(5) yes . .
C(13) C(14) 1.382(5) yes . .
C(13) C(17) 1.520(5) yes . .
C(14) C(15) 1.365(6) yes . .
C(15) C(16) 1.375(6) yes . .
C(18) C(19) 1.535(7) yes . .
C(18) C(20) 1.532(7) yes . .
C(18) C(21) 1.514(6) yes . .
C(22) C(23) 1.508(6) yes . .
C(22) C(24) 1.528(5) yes . .
C(22) C(25) 1.527(6) yes . .
C(1) H(1) 0.970 no . .
C(1) H(2) 0.970 no . .
C(1) H(3) 0.970 no . .
C(3) H(4) 0.970 no . .
C(3) H(5) 0.970 no . .
C(3) H(6) 0.970 no . .
C(4) H(7) 0.970 no . .
C(4) H(8) 0.970 no . .
C(4) H(9) 0.970 no . .
C(5) H(10) 0.970 no . .
C(5) H(11) 0.970 no . .
C(5) H(12) 0.970 no . .
C(7) H(13) 0.970 no . .
C(7) H(14) 0.970 no . .
C(7) H(15) 0.970 no . .
C(8) H(16) 0.970 no . .
C(8) H(17) 0.970 no . .
C(8) H(18) 0.970 no . .
C(9) H(19) 0.970 no . .
C(9) H(20) 0.970 no . .
C(9) H(21) 0.970 no . .
C(10) H(22) 0.980 no . .
C(10) H(23) 0.980 no . .
C(14) H(24) 0.940 no . .
C(15) H(25) 0.940 no . .
C(16) H(26) 0.940 no . .
C(17) H(27) 0.980 no . .
C(17) H(28) 0.980 no . .
C(19) H(29) 0.970 no . .
C(19) H(30) 0.970 no . .
C(19) H(31) 0.970 no . .
C(20) H(32) 0.970 no . .
C(20) H(33) 0.970 no . .
C(20) H(34) 0.970 no . .
C(21) H(35) 0.970 no . .
C(21) H(36) 0.970 no . .
C(21) H(37) 0.970 no . .
C(23) H(38) 0.970 no . .
C(23) H(39) 0.970 no . .
C(23) H(40) 0.970 no . .
C(24) H(41) 0.970 no . .
C(24) H(42) 0.970 no . .
C(24) H(43) 0.970 no . .
C(25) H(44) 0.970 no . .
C(25) H(45) 0.970 no . .
C(25) H(46) 0.970 no . .

loop_
_geom_contact_atom_site_label_1
_geom_contact_atom_site_label_2
_geom_contact_distance
_geom_contact_publ_flag
_geom_contact_site_symmetry_1
_geom_contact_site_symmetry_2
C(15) C(21) 3.550(6) ? . 4_664
C(21) C(15) 3.550(6) ? . 4_665
C(1) H(23) 3.021 ? . 3_645
C(1) H(24) 3.290 ? . 4_665
C(3) H(13) 3.399 ? . 3_655
C(3) H(17) 3.454 ? . 4_565
C(3) H(32) 3.155 ? . 4_665
C(4) H(40) 3.560 ? . 3_645
C(5) H(29) 3.199 ? . 3_655
C(5) H(36) 3.286 ? . 3_655
C(5) H(41) 3.454 ? . 1_455
C(5) H(42) 3.561 ? . 1_455
C(7) H(6) 3.187 ? . 3_645
C(7) H(30) 3.289 ? . 2_455
C(7) H(39) 3.384 ? . 3_645
C(8) H(5) 3.575 ? . 4_564
C(8) H(8) 3.592 ? . 4_564
C(8) H(33) 3.441 ? . 1_455
C(8) H(39) 3.520 ? . 3_645
C(9) H(11) 3.396 ? . 4_564
C(9) H(41) 3.244 ? . 4_664
C(9) H(45) 2.959 ? . 4_664
C(10) H(3) 3.418 ? . 3_655
C(10) H(24) 3.106 ? . 2_465
C(13) H(46) 3.252 ? . 4_664
C(14) H(1) 3.525 ? . 4_664
C(14) H(2) 3.523 ? . 4_664
C(14) H(22) 3.237 ? . 2_565
C(14) H(26) 3.318 ? . 2_565
C(14) H(37) 3.028 ? . 4_664
C(14) H(46) 3.227 ? . 4_664
C(15) H(8) 3.286 ? . 3_655
C(15) H(35) 3.497 ? . 4_664
C(15) H(36) 3.453 ? . 4_664
C(15) H(37) 3.128 ? . 4_664
C(16) H(9) 3.403 ? . 3_655
C(16) H(24) 3.390 ? . 2_465
C(16) H(27) 3.239 ? . 2_465
C(17) H(1) 3.397 ? . 4_664
C(17) H(26) 3.235 ? . 2_565
C(17) H(46) 3.430 ? . 4_664
C(19) H(10) 3.153 ? . 3_645
C(19) H(14) 3.470 ? . 2_555
C(19) H(44) 3.565 ? . 4_664
C(20) H(4) 3.379 ? . 4_664
C(20) H(16) 3.496 ? . 1_655
C(21) H(10) 3.360 ? . 3_645
C(21) H(25) 3.368 ? . 4_665
C(21) H(42) 3.089 ? . 3_745
C(23) H(7) 3.231 ? . 3_655
C(23) H(14) 3.385 ? . 3_655
C(23) H(16) 3.447 ? . 3_655
C(24) H(11) 3.193 ? . 1_655
C(24) H(12) 3.553 ? . 1_655
C(24) H(20) 3.391 ? . 4_665
C(24) H(36) 3.141 ? . 3_755
C(25) H(21) 3.300 ? . 4_665
C(25) H(28) 3.028 ? . 4_665
C(25) H(31) 3.301 ? . 4_665
H(1) C(14) 3.525 ? . 4_665
H(1) C(17) 3.397 ? . 4_665
H(1) H(23) 3.357 ? . 3_645
H(1) H(24) 2.911 ? . 4_665
H(1) H(26) 3.289 ? . 3_645
H(1) H(27) 3.308 ? . 4_665
H(1) H(28) 2.788 ? . 4_665
H(2) C(14) 3.523 ? . 4_665
H(2) H(10) 3.024 ? . 3_645
H(2) H(23) 2.708 ? . 3_645
H(2) H(24) 2.883 ? . 4_665
H(3) C(10) 3.418 ? . 3_645
H(3) H(6) 3.453 ? . 3_645
H(3) H(23) 2.572 ? . 3_645
H(3) H(26) 3.460 ? . 3_645
H(4) C(20) 3.379 ? . 4_665
H(4) H(17) 3.581 ? . 4_565
H(4) H(28) 3.389 ? . 4_665
H(4) H(32) 2.580 ? . 4_665
H(4) H(34) 3.411 ? . 4_665
H(5) C(8) 3.575 ? . 4_565
H(5) H(13) 3.103 ? . 3_655
H(5) H(17) 2.671 ? . 4_565
H(5) H(29) 2.896 ? . 3_655
H(5) H(32) 3.002 ? . 4_665
H(6) C(7) 3.187 ? . 3_655
H(6) H(3) 3.453 ? . 3_655
H(6) H(13) 2.881 ? . 3_655
H(6) H(14) 3.175 ? . 3_655
H(6) H(15) 2.972 ? . 3_655
H(6) H(32) 3.427 ? . 4_665
H(7) C(23) 3.231 ? . 3_645
H(7) H(19) 3.530 ? . 4_565
H(7) H(38) 3.010 ? . 3_645
H(7) H(39) 3.071 ? . 3_645
H(7) H(40) 3.064 ? . 3_645
H(8) C(8) 3.592 ? . 4_565
H(8) C(15) 3.286 ? . 3_645
H(8) H(17) 3.001 ? . 4_565
H(8) H(18) 3.289 ? . 4_565
H(8) H(19) 3.195 ? . 4_565
H(8) H(25) 3.252 ? . 3_645
H(9) C(16) 3.403 ? . 3_645
H(9) H(26) 3.579 ? . 3_645
H(9) H(40) 3.227 ? . 3_645
H(10) C(19) 3.153 ? . 3_655
H(10) C(21) 3.360 ? . 3_655
H(10) H(2) 3.024 ? . 3_655
H(10) H(29) 2.294 ? . 3_655
H(10) H(30) 3.295 ? . 3_655
H(10) H(36) 2.691 ? . 3_655
H(10) H(37) 3.301 ? . 3_655
H(10) H(42) 3.558 ? . 1_455
H(11) C(9) 3.396 ? . 4_565
H(11) C(24) 3.193 ? . 1_455
H(11) H(17) 3.270 ? . 4_565
H(11) H(19) 2.823 ? . 4_565
H(11) H(20) 3.075 ? . 4_565
H(11) H(29) 3.379 ? . 3_655
H(11) H(36) 3.315 ? . 3_655
H(11) H(41) 2.717 ? . 1_455
H(11) H(42) 3.075 ? . 1_455
H(11) H(43) 3.277 ? . 1_455
H(12) C(24) 3.553 ? . 1_455
H(12) H(25) 2.999 ? . 2_465
H(12) H(36) 3.352 ? . 3_655
H(12) H(41) 3.395 ? . 1_455
H(12) H(42) 3.487 ? . 1_455
H(12) H(43) 3.198 ? . 1_455
H(13) C(3) 3.399 ? . 3_645
H(13) H(5) 3.103 ? . 3_645
H(13) H(6) 2.881 ? . 3_645
H(13) H(30) 3.239 ? . 2_455
H(13) H(32) 3.489 ? . 2_455
H(14) C(19) 3.470 ? . 2_455
H(14) C(23) 3.385 ? . 3_645
H(14) H(6) 3.175 ? . 3_645
H(14) H(30) 2.622 ? . 2_455
H(14) H(31) 3.520 ? . 2_455
H(14) H(32) 3.457 ? . 2_455
H(14) H(39) 2.696 ? . 3_645
H(14) H(40) 3.210 ? . 3_645
H(14) H(44) 3.057 ? . 3_645
H(15) H(6) 2.972 ? . 3_645
H(15) H(23) 3.478 ? . 3_645
H(15) H(39) 3.276 ? . 3_645
H(15) H(40) 3.162 ? . 3_645
H(16) C(20) 3.496 ? . 1_455
H(16) C(23) 3.447 ? . 3_645
H(16) H(33) 2.855 ? . 1_455
H(16) H(34) 3.321 ? . 1_455
H(16) H(39) 2.621 ? . 3_645
H(17) C(3) 3.454 ? . 4_564
H(17) H(4) 3.581 ? . 4_564
H(17) H(5) 2.671 ? . 4_564
H(17) H(8) 3.001 ? . 4_564
H(17) H(11) 3.270 ? . 4_564
H(17) H(30) 3.230 ? . 2_455
H(17) H(33) 3.392 ? . 1_455
H(18) H(8) 3.289 ? . 4_564
H(18) H(25) 3.139 ? . 2_465
H(18) H(33) 3.559 ? . 1_455
H(18) H(34) 3.295 ? . 1_455
H(19) H(7) 3.530 ? . 4_564
H(19) H(8) 3.195 ? . 4_564
H(19) H(11) 2.823 ? . 4_564
H(19) H(41) 3.049 ? . 4_664
H(19) H(45) 3.354 ? . 4_664
H(20) C(24) 3.391 ? . 4_664
H(20) H(11) 3.075 ? . 4_564
H(20) H(30) 2.824 ? . 2_455
H(20) H(41) 2.900 ? . 4_664
H(20) H(42) 3.036 ? . 4_664
H(20) H(45) 2.729 ? . 4_664
H(21) C(25) 3.300 ? . 4_664
H(21) H(41) 3.244 ? . 4_664
H(21) H(45) 2.407 ? . 4_664
H(21) H(46) 3.440 ? . 4_664
H(22) C(14) 3.237 ? . 2_465
H(22) H(24) 2.510 ? . 2_465
H(22) H(25) 3.267 ? . 2_465
H(23) C(1) 3.021 ? . 3_655
H(23) H(1) 3.357 ? . 3_655
H(23) H(2) 2.708 ? . 3_655
H(23) H(3) 2.572 ? . 3_655
H(23) H(15) 3.478 ? . 3_655
H(23) H(24) 2.930 ? . 2_465
H(24) C(1) 3.290 ? . 4_664
H(24) C(10) 3.106 ? . 2_565
H(24) C(16) 3.390 ? . 2_565
H(24) H(1) 2.911 ? . 4_664
H(24) H(2) 2.883 ? . 4_664
H(24) H(22) 2.510 ? . 2_565
H(24) H(23) 2.930 ? . 2_565
H(24) H(26) 2.584 ? . 2_565
H(24) H(37) 2.902 ? . 4_664
H(24) H(46) 3.266 ? . 4_664
H(25) C(21) 3.368 ? . 4_664
H(25) H(8) 3.252 ? . 3_655
H(25) H(12) 2.999 ? . 2_565
H(25) H(18) 3.139 ? . 2_565
H(25) H(22) 3.267 ? . 2_565
H(25) H(27) 3.444 ? . 2_465
H(25) H(34) 3.556 ? . 2_465
H(25) H(35) 3.449 ? . 4_664
H(25) H(36) 3.022 ? . 4_664
H(25) H(37) 3.092 ? . 4_664
H(25) H(42) 3.438 ? . 2_465
H(25) H(43) 2.898 ? . 2_465
H(26) C(14) 3.318 ? . 2_465
H(26) C(17) 3.235 ? . 2_465
H(26) H(1) 3.289 ? . 3_655
H(26) H(3) 3.460 ? . 3_655
H(26) H(9) 3.579 ? . 3_655
H(26) H(24) 2.584 ? . 2_465
H(26) H(27) 2.366 ? . 2_465
H(26) H(28) 3.541 ? . 2_465
H(26) H(38) 3.302 ? . 2_465
H(26) H(43) 3.578 ? . 2_465
H(27) C(16) 3.239 ? . 2_565
H(27) H(1) 3.308 ? . 4_664
H(27) H(25) 3.444 ? . 2_565
H(27) H(26) 2.366 ? . 2_565
H(28) C(25) 3.028 ? . 4_664
H(28) H(1) 2.788 ? . 4_664
H(28) H(4) 3.389 ? . 4_664
H(28) H(26) 3.541 ? . 2_565
H(28) H(44) 2.692 ? . 4_664
H(28) H(45) 3.134 ? . 4_664
H(28) H(46) 2.764 ? . 4_664
H(29) C(5) 3.199 ? . 3_645
H(29) H(5) 2.896 ? . 3_645
H(29) H(10) 2.294 ? . 3_645
H(29) H(11) 3.379 ? . 3_645
H(30) C(7) 3.289 ? . 2_555
H(30) H(10) 3.295 ? . 3_645
H(30) H(13) 3.239 ? . 2_555
H(30) H(14) 2.622 ? . 2_555
H(30) H(17) 3.230 ? . 2_555
H(30) H(20) 2.824 ? . 2_555
H(30) H(44) 3.436 ? . 4_664
H(31) C(25) 3.301 ? . 4_664
H(31) H(14) 3.520 ? . 2_555
H(31) H(44) 2.840 ? . 4_664
H(31) H(45) 2.936 ? . 4_664
H(32) C(3) 3.155 ? . 4_664
H(32) H(4) 2.580 ? . 4_664
H(32) H(5) 3.002 ? . 4_664
H(32) H(6) 3.427 ? . 4_664
H(32) H(13) 3.489 ? . 2_555
H(32) H(14) 3.457 ? . 2_555
H(32) H(44) 3.564 ? . 4_664
H(33) C(8) 3.441 ? . 1_655
H(33) H(16) 2.855 ? . 1_655
H(33) H(17) 3.392 ? . 1_655
H(33) H(18) 3.559 ? . 1_655
H(33) H(39) 3.175 ? . 3_745
H(33) H(42) 3.253 ? . 3_745
H(34) H(4) 3.411 ? . 4_664
H(34) H(16) 3.321 ? . 1_655
H(34) H(18) 3.295 ? . 1_655
H(34) H(25) 3.556 ? . 2_565
H(35) C(15) 3.497 ? . 4_665
H(35) H(25) 3.449 ? . 4_665
H(35) H(38) 3.240 ? . 3_745
H(35) H(42) 3.130 ? . 3_745
H(36) C(5) 3.286 ? . 3_645
H(36) C(15) 3.453 ? . 4_665
H(36) C(24) 3.141 ? . 3_745
H(36) H(10) 2.691 ? . 3_645
H(36) H(11) 3.315 ? . 3_645
H(36) H(12) 3.352 ? . 3_645
H(36) H(25) 3.022 ? . 4_665
H(36) H(38) 3.488 ? . 3_745
H(36) H(41) 3.591 ? . 3_745
H(36) H(42) 2.266 ? . 3_745
H(36) H(43) 3.285 ? . 3_745
H(37) C(14) 3.028 ? . 4_665
H(37) C(15) 3.128 ? . 4_665
H(37) H(10) 3.301 ? . 3_645
H(37) H(24) 2.902 ? . 4_665
H(37) H(25) 3.092 ? . 4_665
H(38) H(7) 3.010 ? . 3_655
H(38) H(26) 3.302 ? . 2_565
H(38) H(35) 3.240 ? . 3_755
H(38) H(36) 3.488 ? . 3_755
H(39) C(7) 3.384 ? . 3_655
H(39) C(8) 3.520 ? . 3_655
H(39) H(7) 3.071 ? . 3_655
H(39) H(14) 2.696 ? . 3_655
H(39) H(15) 3.276 ? . 3_655
H(39) H(16) 2.621 ? . 3_655
H(39) H(33) 3.175 ? . 3_755
H(40) C(4) 3.560 ? . 3_655
H(40) H(7) 3.064 ? . 3_655
H(40) H(9) 3.227 ? . 3_655
H(40) H(14) 3.210 ? . 3_655
H(40) H(15) 3.162 ? . 3_655
H(41) C(5) 3.454 ? . 1_655
H(41) C(9) 3.244 ? . 4_665
H(41) H(11) 2.717 ? . 1_655
H(41) H(12) 3.395 ? . 1_655
H(41) H(19) 3.049 ? . 4_665
H(41) H(20) 2.900 ? . 4_665
H(41) H(21) 3.244 ? . 4_665
H(41) H(36) 3.591 ? . 3_755
H(42) C(5) 3.561 ? . 1_655
H(42) C(21) 3.089 ? . 3_755
H(42) H(10) 3.558 ? . 1_655
H(42) H(11) 3.075 ? . 1_655
H(42) H(12) 3.487 ? . 1_655
H(42) H(20) 3.036 ? . 4_665
H(42) H(25) 3.438 ? . 2_565
H(42) H(33) 3.253 ? . 3_755
H(42) H(35) 3.130 ? . 3_755
H(42) H(36) 2.266 ? . 3_755
H(43) H(11) 3.277 ? . 1_655
H(43) H(12) 3.198 ? . 1_655
H(43) H(25) 2.898 ? . 2_565
H(43) H(26) 3.578 ? . 2_565
H(43) H(36) 3.285 ? . 3_755
H(44) C(19) 3.565 ? . 4_665
H(44) H(14) 3.057 ? . 3_655
H(44) H(28) 2.692 ? . 4_665
H(44) H(30) 3.436 ? . 4_665
H(44) H(31) 2.840 ? . 4_665
H(44) H(32) 3.564 ? . 4_665
H(45) C(9) 2.959 ? . 4_665
H(45) H(19) 3.354 ? . 4_665
H(45) H(20) 2.729 ? . 4_665
H(45) H(21) 2.407 ? . 4_665
H(45) H(28) 3.134 ? . 4_665
H(45) H(31) 2.936 ? . 4_665
H(46) C(13) 3.252 ? . 4_665
H(46) C(14) 3.227 ? . 4_665
H(46) C(17) 3.430 ? . 4_665
H(46) H(21) 3.440 ? . 4_665
H(46) H(24) 3.266 ? . 4_665
H(46) H(28) 2.764 ? . 4_665

loop_
_geom_torsion_atom_site_label_1
_geom_torsion_atom_site_label_2
_geom_torsion_atom_site_label_3
_geom_torsion_atom_site_label_4
_geom_torsion
_geom_torsion_publ_flag
_geom_torsion_site_symmetry_1
_geom_torsion_site_symmetry_2
_geom_torsion_site_symmetry_3
_geom_torsion_site_symmetry_4
P(1) Ni(1) P(2) C(17) -13.8(2) ? . . . .
P(1) Ni(1) P(2) C(18) -127.1(2) ? . . . .
P(1) Ni(1) P(2) C(22) 98.9(2) ? . . . .
P(2) Ni(1) P(1) C(2) -137.3(2) ? . . . .
P(2) Ni(1) P(1) C(6) 88.7(2) ? . . . .
P(2) Ni(1) P(1) C(10) -22.6(2) ? . . . .
C(1) Ni(1) P(1) C(2) 46.99(19) ? . . . .
C(1) Ni(1) P(1) C(6) -87.08(18) ? . . . .
C(1) Ni(1) P(1) C(10) 161.67(19) ? . . . .
P(1) Ni(1) C(12) C(11) 13.5(3) ? . . . .
P(1) Ni(1) C(12) C(13) -168.0(2) ? . . . .
C(12) Ni(1) P(1) C(2) -132.13(18) ? . . . .
C(12) Ni(1) P(1) C(6) 93.80(16) ? . . . .
C(12) Ni(1) P(1) C(10) -17.45(18) ? . . . .
C(1) Ni(1) P(2) C(17) 161.95(18) ? . . . .
C(1) Ni(1) P(2) C(18) 48.7(2) ? . . . .
C(1) Ni(1) P(2) C(22) -85.33(19) ? . . . .
P(2) Ni(1) C(12) C(11) -167.5(3) ? . . . .
P(2) Ni(1) C(12) C(13) 11.0(2) ? . . . .
C(12) Ni(1) P(2) C(17) -18.92(16) ? . . . .
C(12) Ni(1) P(2) C(18) -132.20(19) ? . . . .
C(12) Ni(1) P(2) C(22) 93.80(17) ? . . . .
C(1) Ni(1) C(12) C(11) -44(9) ? . . . .
C(1) Ni(1) C(12) C(13) 135(9) ? . . . .
Ni(1) P(1) C(2) C(3) 36.6(3) ? . . . .
Ni(1) P(1) C(2) C(4) -83.3(3) ? . . . .
Ni(1) P(1) C(2) C(5) 153.9(2) ? . . . .
Ni(1) P(1) C(6) C(7) 57.0(3) ? . . . .
Ni(1) P(1) C(6) C(8) -179.9(2) ? . . . .
Ni(1) P(1) C(6) C(9) -59.5(3) ? . . . .
Ni(1) P(1) C(10) C(11) 20.6(3) ? . . . .
C(2) P(1) C(6) C(7) -81.9(3) ? . . . .
C(2) P(1) C(6) C(8) 41.3(3) ? . . . .
C(2) P(1) C(6) C(9) 161.6(3) ? . . . .
C(6) P(1) C(2) C(3) 170.8(3) ? . . . .
C(6) P(1) C(2) C(4) 50.9(3) ? . . . .
C(6) P(1) C(2) C(5) -71.9(3) ? . . . .
C(2) P(1) C(10) C(11) 147.9(2) ? . . . .
C(10) P(1) C(2) C(3) -78.8(3) ? . . . .
C(10) P(1) C(2) C(4) 161.3(3) ? . . . .
C(10) P(1) C(2) C(5) 38.5(3) ? . . . .
C(6) P(1) C(10) C(11) -96.2(3) ? . . . .
C(10) P(1) C(6) C(7) 168.4(3) ? . . . .
C(10) P(1) C(6) C(8) -68.4(3) ? . . . .
C(10) P(1) C(6) C(9) 51.9(3) ? . . . .
Ni(1) P(2) C(17) C(13) 24.7(2) ? . . . .
Ni(1) P(2) C(18) C(19) 35.5(3) ? . . . .
Ni(1) P(2) C(18) C(20) 153.0(3) ? . . . .
Ni(1) P(2) C(18) C(21) -83.3(3) ? . . . .
Ni(1) P(2) C(22) C(23) -63.1(3) ? . . . .
Ni(1) P(2) C(22) C(24) 177.0(3) ? . . . .
Ni(1) P(2) C(22) C(25) 55.1(3) ? . . . .
C(17) P(2) C(18) C(19) -78.8(3) ? . . . .
C(17) P(2) C(18) C(20) 38.6(3) ? . . . .
C(17) P(2) C(18) C(21) 162.3(3) ? . . . .
C(18) P(2) C(17) C(13) 150.6(2) ? . . . .
C(17) P(2) C(22) C(23) 49.1(3) ? . . . .
C(17) P(2) C(22) C(24) -70.8(3) ? . . . .
C(17) P(2) C(22) C(25) 167.3(3) ? . . . .
C(22) P(2) C(17) C(13) -93.0(2) ? . . . .
C(18) P(2) C(22) C(23) 158.7(3) ? . . . .
C(18) P(2) C(22) C(24) 38.8(3) ? . . . .
C(18) P(2) C(22) C(25) -83.1(3) ? . . . .
C(22) P(2) C(18) C(19) 169.8(3) ? . . . .
C(22) P(2) C(18) C(20) -72.8(3) ? . . . .
C(22) P(2) C(18) C(21) 50.9(3) ? . . . .
P(1) C(10) C(11) C(12) -13.5(4) ? . . . .
P(1) C(10) C(11) C(16) 166.6(3) ? . . . .
C(10) C(11) C(12) Ni(1) -2.0(5) ? . . . .
C(10) C(11) C(12) C(13) 179.3(3) ? . . . .
C(10) C(11) C(16) C(15) -179.8(4) ? . . . .
C(12) C(11) C(16) C(15) 0.3(6) ? . . . .
C(16) C(11) C(12) Ni(1) 177.8(3) ? . . . .
C(16) C(11) C(12) C(13) -0.8(5) ? . . . .
Ni(1) C(12) C(13) C(14) -178.3(2) ? . . . .
Ni(1) C(12) C(13) C(17) 4.2(4) ? . . . .
C(11) C(12) C(13) C(14) 0.3(5) ? . . . .
C(11) C(12) C(13) C(17) -177.2(3) ? . . . .
C(12) C(13) C(14) C(15) 0.7(6) ? . . . .
C(12) C(13) C(17) P(2) -20.0(4) ? . . . .
C(14) C(13) C(17) P(2) 162.5(3) ? . . . .
C(17) C(13) C(14) C(15) 178.1(3) ? . . . .
C(13) C(14) C(15) C(16) -1.2(6) ? . . . .
C(14) C(15) C(16) C(11) 0.7(6) ? . . . .
